data_4123288
loop_
_publ_author_name
'Olsen, Esben P. K.'
'Singh, Thishana'
'Harris, Pernille'
'Andersson, Pher G.'
'Madsen, Robert'

_publ_section_title
;
 Experimental and theoretical mechanistic investigation of the
 iridium-catalyzed dehydrogenative decarbonylation of primary alcohols.
;
_journal_issue 2
_journal_name_full 'Journal of the American Chemical Society'
_journal_page_first 834
_journal_page_last 842
_journal_paper_doi 10.1021/ja5106943
_journal_volume 137
_journal_year 2015
_chemical_formula_moiety 'C56 H52 Cl2 Ir2 O4 P4, 2(C H2 Cl2)'
_chemical_formula_sum 'C58 H56 Cl6 Ir2 O4 P4'
_chemical_formula_weight 1538.00
_chemical_name_systematic
;
 ?
;
_space_group_crystal_system monoclinic
_space_group_IT_number 14
_space_group_name_Hall '-P 2ybc'
_space_group_name_H-M_alt 'P 1 21/c 1'
_symmetry_space_group_name_Hall '-P 2ybc'
_symmetry_space_group_name_H-M 'P 1 21/c 1'
_atom_sites_solution_hydrogens geom
_audit_creation_date 2014-02-26
_audit_creation_method
;
Olex2 1.2
(compiled 2014.02.17 svn.r2891 for OlexSys, GUI svn.r4777)
;
_cell_angle_alpha 90
_cell_angle_beta 90.335(2)
_cell_angle_gamma 90
_cell_formula_units_Z 4
_cell_length_a 13.0362(3)
_cell_length_b 25.6332(4)
_cell_length_c 17.1736(3)
_cell_measurement_reflns_used 13715
_cell_measurement_temperature 120
_cell_measurement_theta_max 51.3310
_cell_measurement_theta_min 3.0910
_cell_volume 5738.62(19)
_computing_cell_refinement
;
CrysAlisPro, Agilent Technologies,
Version 1.171.36.28 (release 01-02-2013 CrysAlis171 .NET)
(compiled Feb  1 2013,16:14:44)
;
_computing_data_collection
;
CrysAlisPro, Agilent Technologies,
Version 1.171.36.28 (release 01-02-2013 CrysAlis171 .NET)
(compiled Feb  1 2013,16:14:44)
;
_computing_data_reduction
;
CrysAlisPro, Agilent Technologies,
Version 1.171.36.28 (release 01-02-2013 CrysAlis171 .NET)
(compiled Feb  1 2013,16:14:44)
;
_computing_molecular_graphics 'Olex2 (Dolomanov et al., 2009)'
_computing_publication_material 'Olex2 (Dolomanov et al., 2009)'
_computing_structure_refinement 'ShelXL (Sheldrick, 2008)'
_computing_structure_solution 'ShelXS (Sheldrick, 2008)'
_diffrn_ambient_temperature 120
_diffrn_detector_area_resol_mean 5.3073
_diffrn_measured_fraction_theta_full 0.557
_diffrn_measured_fraction_theta_max 0.927
_diffrn_measurement_details
;
  1 omega  -88.00  -57.00   1.0000    1.0000
omega____ theta____ kappa____ phi______ frames
    -       -0.1562  178.0000 -150.0000 31

  2 omega  -16.00   74.00   1.0000    1.0000
omega____ theta____ kappa____ phi______ frames
    -       -0.1562   77.0000   60.0000 90

  3 omega  104.00  136.00   1.0000    3.3100
omega____ theta____ kappa____ phi______ frames
    -       62.6093  125.0000  -90.0000 32

  4 omega   98.00  135.00   1.0000    3.3100
omega____ theta____ kappa____ phi______ frames
    -       62.6093  125.0000   30.0000 37

  5 omega   75.00  140.00   1.0000    3.3100
omega____ theta____ kappa____ phi______ frames
    -       62.6093   38.0000   90.0000 65

  6 omega  -89.00   -5.00   1.0000    3.3100
omega____ theta____ kappa____ phi______ frames
    -      -62.9218  125.0000 -180.0000 84

  7 omega -139.00  -34.00   1.0000    3.3100
omega____ theta____ kappa____ phi______ frames
    -      -62.9218  -57.0000 -120.0000 105

  8 omega  -91.00  -35.00   1.0000    1.0000
omega____ theta____ kappa____ phi______ frames
    -       -0.1562 -178.0000  120.0000 56

  9 omega  -31.00   76.00   1.0000    1.0000
omega____ theta____ kappa____ phi______ frames
    -       -0.1562   57.0000    0.0000 107

 10 omega   94.00  139.00   1.0000    3.3100
omega____ theta____ kappa____ phi______ frames
    -       62.6093  125.0000 -150.0000 45

 11 omega -140.00  -34.00   1.0000    3.3100
omega____ theta____ kappa____ phi______ frames
    -      -62.9218  -38.0000  -30.0000 106

 12 omega -139.00  -73.00   1.0000    3.3100
omega____ theta____ kappa____ phi______ frames
    -      -62.9218  -57.0000  150.0000 66

 13 omega  -50.00   15.00   1.0000    3.3100
omega____ theta____ kappa____ phi______ frames
    -      -62.9218   38.0000   30.0000 65
;
_diffrn_measurement_device_type 'SuperNova, Dual, Cu at zero, Atlas'
_diffrn_measurement_method '\w scans'
_diffrn_orient_matrix_UB_11 0.0068592000
_diffrn_orient_matrix_UB_12 0.0280386000
_diffrn_orient_matrix_UB_13 -0.0791288000
_diffrn_orient_matrix_UB_21 0.0330135000
_diffrn_orient_matrix_UB_22 -0.0514768000
_diffrn_orient_matrix_UB_23 -0.0387740000
_diffrn_orient_matrix_UB_31 -0.1132838000
_diffrn_orient_matrix_UB_32 -0.0133183000
_diffrn_orient_matrix_UB_33 -0.0166437000
_diffrn_radiation_monochromator mirror
_diffrn_radiation_type CuK\a
_diffrn_radiation_wavelength 1.54184
_diffrn_reflns_av_R_equivalents 0.0768
_diffrn_reflns_av_unetI/netI 0.0524
_diffrn_reflns_Laue_measured_fraction_full 0.557
_diffrn_reflns_Laue_measured_fraction_max 0.927
_diffrn_reflns_limit_h_max 12
_diffrn_reflns_limit_h_min -13
_diffrn_reflns_limit_k_max 25
_diffrn_reflns_limit_k_min -25
_diffrn_reflns_limit_l_max 17
_diffrn_reflns_limit_l_min -17
_diffrn_reflns_number 23750
_diffrn_reflns_point_group_measured_fraction_full 0.557
_diffrn_reflns_point_group_measured_fraction_max 0.927
_diffrn_reflns_theta_full 67.684
_diffrn_reflns_theta_max 51.368
_diffrn_reflns_theta_min 3.097
_diffrn_source 'SuperNova (Cu) X-ray Source'
_exptl_absorpt_coefficient_mu 12.841
_exptl_absorpt_correction_T_max 1.00000
_exptl_absorpt_correction_T_min 0.24219
_exptl_absorpt_correction_type multi-scan
_exptl_absorpt_process_details
;
CrysAlisPro, Agilent Technologies,
Version 1.171.36.32 (release 02-08-2013 CrysAlis171 .NET)
(compiled Aug  2 2013,16:46:58)
Empirical absorption correction using spherical harmonics,
 implemented in SCALE3 ABSPACK scaling algorithm.
;
_exptl_crystal_colour 'clear yellow'
_exptl_crystal_colour_lustre clear
_exptl_crystal_colour_primary yellow
_exptl_crystal_density_diffrn 1.780
_exptl_crystal_description needle
_exptl_crystal_F_000 3008
_exptl_crystal_size_max 0.179
_exptl_crystal_size_mid 0.057
_exptl_crystal_size_min 0.038
_refine_diff_density_max 1.691
_refine_diff_density_min -1.398
_refine_diff_density_rms 0.145
_refine_ls_extinction_method none
_refine_ls_goodness_of_fit_ref 1.027
_refine_ls_hydrogen_treatment constr
_refine_ls_matrix_type full
_refine_ls_number_parameters 667
_refine_ls_number_reflns 5789
_refine_ls_number_restraints 1704
_refine_ls_restrained_S_all 0.940
_refine_ls_R_factor_all 0.0495
_refine_ls_R_factor_gt 0.0435
_refine_ls_shift/su_max 0.000
_refine_ls_shift/su_mean 0.000
_refine_ls_structure_factor_coef Fsqd
_refine_ls_weighting_details
;
 w=1/[\s^2^(Fo^2^)+(0.0622P)^2^+33.9641P]
 where P=(Fo^2^+2Fc^2^)/3
;
_refine_ls_weighting_scheme calc
_refine_ls_wR_factor_gt 0.1096
_refine_ls_wR_factor_ref 0.1152
_reflns_Friedel_coverage 0.000
_reflns_number_gt 5122
_reflns_number_total 5789
_reflns_threshold_expression 'I > 2\s(I)'
_cod_data_source_file ja5106943_si_001.cif
_cod_data_source_block '[ircl(co)dppp]2o2'
_cod_depositor_comments 'Adding full bibliography for 4123286--4123290.cif.'
_cod_original_cell_volume 5738.6(2)
_cod_database_code 4123288
_shelxl_version_number 2013-2
_shelx_space_group_comment
;
The symmetry employed for this shelxl refinement is uniquely defined
by the following loop, which should always be used as a source of
symmetry information in preference to the above space-group names.
They are only intended as comments.
;
_reflns_odcompleteness_completeness 93.49
_reflns_odcompleteness_iscentric 1
_reflns_odcompleteness_theta 50.38
_olex2_refinement_description
;
1. Fixed Uiso
 At 1.2 times of:
  All C(H) groups, All C(H,H) groups
2. Restrained distances
 C61-C56 \\sim C61-C60 \\sim C60-C59 \\sim C59-C58 \\sim C58-C57 \\sim C57-C56
\\sim C45-C44 \\sim C49-C44
 \\sim C49-C48 \\sim C46-C45 \\sim C47-C46 \\sim C48-C47 \\sim C16-C15 \\sim
C15-C14 \\sim C19-C14 \\sim C19-
 C18 \\sim C18-C17 \\sim C17-C16 \\sim C28-C27 \\sim C29-C28 \\sim C30-C29
\\sim C31-C30 \\sim C31-C26 ~
 C27-C26 \\sim C25-C24 \\sim C25-C20 \\sim C24-C23 \\sim C23-C22 \\sim C22-C21
\\sim C21-C20 \\sim C4-C3 ~
 C5-C4 \\sim C6-C5 \\sim C7-C6 \\sim C8-C7 \\sim C8-C3 \\sim C35-C34 \\sim
C36-C35 \\sim C37-C36 \\sim C38-C37
 \\sim C38-C33 \\sim C34-C33 \\sim C51-C50 \\sim C52-C51 \\sim C53-C52 \\sim
C54-C53 \\sim C55-C54 \\sim C55-C50
 with sigma of 0.02
3. Uiso/Uaniso restraints and constraints
C51 \\sim C50 \\sim C53 \\sim C52 \\sim C54 \\sim C55 \\sim C34 \\sim C35 \\sim
C36 \\sim C37 \\sim C38 \\sim C33 \\sim C4 \\sim C5 \\sim C6 \\sim C7 \\sim C8
\\sim C3 \\sim C20 \\sim C21 \\sim C22 \\sim C23 \\sim C24 \\sim C25 \\sim C31
\\sim C26 \\sim C27 \\sim C28 \\sim C29 \\sim C30 \\sim C14 \\sim C19 \\sim C18
\\sim C17 \\sim C16 \\sim C15 \\sim C44 \\sim C45 \\sim C46 \\sim C47 \\sim C48
\\sim C49 \\sim C58 \\sim C59 \\sim C60 \\sim C61 \\sim C56 \\sim C57: within
1.7A with sigma of 0.04 and sigma for terminal atoms of 0.08
Uanis(C14) \\sim Ueq, Uanis(C19) \\sim Ueq, Uanis(C18) \\sim Ueq, Uanis(C17)
\\sim Ueq, Uanis(C16) \\sim Ueq, Uanis(C15) \\sim Ueq, Uanis(C26) \\sim Ueq,
Uanis(C27) \\sim Ueq, Uanis(C28) \\sim Ueq, Uanis(C29) \\sim Ueq, Uanis(C30)
\\sim Ueq, Uanis(C31) \\sim Ueq, Uanis(C44) \\sim Ueq, Uanis(C49) \\sim Ueq,
Uanis(C48) \\sim Ueq, Uanis(C47) \\sim Ueq, Uanis(C46) \\sim Ueq, Uanis(C45)
\\sim Ueq, Uanis(C56) \\sim Ueq, Uanis(C57) \\sim Ueq, Uanis(C58) \\sim Ueq,
Uanis(C59) \\sim Ueq, Uanis(C60) \\sim Ueq, Uanis(C61) \\sim Ueq, Uanis(C20)
\\sim Ueq, Uanis(C25) \\sim Ueq, Uanis(C24) \\sim Ueq, Uanis(C23) \\sim Ueq,
Uanis(C22) \\sim Ueq, Uanis(C21) \\sim Ueq, Uanis(C3) \\sim Ueq, Uanis(C4)
\\sim Ueq, Uanis(C5) \\sim Ueq, Uanis(C6) \\sim Ueq, Uanis(C7) \\sim Ueq,
Uanis(C8) \\sim Ueq, Uanis(C50) \\sim Ueq, Uanis(C51) \\sim Ueq, Uanis(C52)
\\sim Ueq, Uanis(C53) \\sim Ueq, Uanis(C54) \\sim Ueq, Uanis(C55) \\sim Ueq,
Uanis(C33) \\sim Ueq, Uanis(C34) \\sim Ueq, Uanis(C35) \\sim Ueq, Uanis(C36)
\\sim Ueq, Uanis(C37) \\sim Ueq, Uanis(C38) \\sim Ueq: with sigma of 0.1 and
sigma for terminal atoms of 0.2
Uanis(C52) \\sim Ueq, Uanis(C53) \\sim Ueq, Uanis(C54) \\sim Ueq, Uanis(C55)
\\sim Ueq, Uanis(C50) \\sim Ueq, Uanis(C51) \\sim Ueq: with sigma of 0.1 and
sigma for terminal atoms of 0.2
4.a Secondary CH2 refined with riding coordinates:
 C12(H12a,H12b), C11(H11a,H11b), C42(H42a,H42b), C40(H40a,H40b), C10(H10a,
 H10b), C41(H41a,H41b), C64(H64a,H64b), C1(H1a,H1b)
4.b Aromatic/amide H refined with riding coordinates:
 C61(H61), C48(H48), C46(H46), C45(H45), C49(H49), C24(H24), C15(H15),
 C23(H23), C19(H19), C7(H7), C21(H21), C38(H38), C59(H59), C30(H30), C25(H25),
 C47(H47), C22(H22), C8(H8), C57(H57), C31(H31), C4(H4), C60(H60), C37(H37),
 C6(H6), C16(H16), C58(H58), C27(H27), C29(H29), C28(H28), C18(H18), C34(H34),
 C35(H35), C5(H5), C36(H36), C17(H17), C55(H55), C54(H54), C51(H51), C53(H53),
 C52(H52)
;
_olex2_computing_structure_refinement_long 'ShelXL (Sheldrick, 2008)'

loop_
_space_group_symop_operation_xyz
'x, y, z'
'-x, y+1/2, -z+1/2'
'-x, -y, -z'
'x, -y-1/2, z-1/2'

loop_
_atom_site_label
_atom_site_type_symbol
_atom_site_fract_x
_atom_site_fract_y
_atom_site_fract_z
_atom_site_U_iso_or_equiv
_atom_site_adp_type
_atom_site_occupancy
_atom_site_site_symmetry_order
_atom_site_calc_flag
_atom_site_refinement_flags_posn
_atom_site_refinement_flags_adp
Ir1 Ir 0.43575(3) 0.67475(2) 0.49952(2) 0.02297(18) Uani 1 1 d . .
Ir2 Ir 0.21061(3) 0.54304(2) 0.28916(2) 0.02288(18) Uani 1 1 d . .
P9 P 0.0598(2) 0.57958(9) 0.34163(13) 0.0235(6) Uani 1 1 d . .
P13 P 0.2836(2) 0.69356(9) 0.56326(13) 0.0236(6) Uani 1 1 d . .
Cl32 Cl 0.4123(2) 0.58788(9) 0.54308(14) 0.0373(7) Uani 1 1 d . .
P39 P 0.3671(2) 0.50087(9) 0.25846(14) 0.0261(6) Uani 1 1 d . .
P43 P 0.57565(19) 0.64730(9) 0.42773(14) 0.0238(6) Uani 1 1 d . .
Cl62 Cl 0.1433(2) 0.53146(11) 0.16044(16) 0.0530(8) Uani 1 1 d . .
Cl65 Cl -0.0364(3) 0.38380(18) 0.2967(3) 0.1013(15) Uani 1 1 d . .
Cl63 Cl 0.0577(4) 0.3798(2) 0.1485(3) 0.1324(19) Uani 1 1 d . .
O69 O 0.2889(6) 0.6497(3) 0.2587(5) 0.047(2) Uani 1 1 d . .
C61 C 0.5127(8) 0.7005(3) 0.2934(5) 0.027(2) Uani 1 1 d . U
H61 H 0.4520 0.7086 0.3213 0.032 Uiso 1 1 calc R .
C14 C 0.2884(7) 0.6946(3) 0.6694(5) 0.028(2) Uani 1 1 d . U
C48 C 0.8200(7) 0.7229(4) 0.5246(5) 0.033(3) Uani 1 1 d . U
H48 H 0.8427 0.7580 0.5288 0.040 Uiso 1 1 calc R .
C44 C 0.6973(7) 0.6600(3) 0.4761(5) 0.023(2) Uani 1 1 d . U
C12 C 0.1860(7) 0.6445(3) 0.5430(5) 0.021(2) Uani 1 1 d . .
H12A H 0.2022 0.6128 0.5736 0.025 Uiso 1 1 calc R .
H12B H 0.1190 0.6578 0.5611 0.025 Uiso 1 1 calc R .
C11 C 0.1758(7) 0.6293(3) 0.4576(5) 0.024(2) Uani 1 1 d . .
H11A H 0.2391 0.6114 0.4407 0.028 Uiso 1 1 calc R .
H11B H 0.1673 0.6611 0.4256 0.028 Uiso 1 1 calc R .
C46 C 0.8409(8) 0.6329(3) 0.5545(5) 0.030(3) Uani 1 1 d . U
H46 H 0.8778 0.6057 0.5798 0.035 Uiso 1 1 calc R .
C56 C 0.5927(7) 0.6745(4) 0.3306(6) 0.032(3) Uani 1 1 d . U
C45 C 0.7537(7) 0.6207(4) 0.5120(5) 0.027(2) Uani 1 1 d . U
H45 H 0.7322 0.5854 0.5074 0.033 Uiso 1 1 calc R .
C20 C 0.0154(7) 0.6418(3) 0.3015(5) 0.022(2) Uani 1 1 d . U
O71 O 0.4835(6) 0.7837(3) 0.4648(4) 0.0410(19) Uani 1 1 d . .
C49 C 0.7316(7) 0.7115(3) 0.4823(5) 0.029(3) Uani 1 1 d . U
H49 H 0.6943 0.7387 0.4576 0.034 Uiso 1 1 calc R .
C42 C 0.5738(7) 0.5779(3) 0.4042(5) 0.025(2) Uani 1 1 d . .
H42A H 0.6383 0.5679 0.3780 0.030 Uiso 1 1 calc R .
H42B H 0.5677 0.5570 0.4525 0.030 Uiso 1 1 calc R .
C24 C -0.0768(7) 0.7227(3) 0.3164(5) 0.028(2) Uani 1 1 d . U
H24 H -0.1123 0.7467 0.3487 0.034 Uiso 1 1 calc R .
C40 C 0.4599(7) 0.5098(3) 0.3372(5) 0.020(2) Uani 1 1 d . .
H40A H 0.4327 0.4943 0.3856 0.024 Uiso 1 1 calc R .
H40B H 0.5244 0.4915 0.3240 0.024 Uiso 1 1 calc R .
C15 C 0.3660(8) 0.6680(4) 0.7081(5) 0.034(3) Uani 1 1 d . U
H15 H 0.4177 0.6503 0.6797 0.041 Uiso 1 1 calc R .
C23 C -0.0618(7) 0.7341(4) 0.2394(5) 0.035(3) Uani 1 1 d . U
H23 H -0.0875 0.7658 0.2183 0.042 Uiso 1 1 calc R .
C10 C 0.0828(7) 0.5929(3) 0.4446(5) 0.021(2) Uani 1 1 d . .
H10A H 0.0209 0.6092 0.4672 0.026 Uiso 1 1 calc R .
H10B H 0.0950 0.5595 0.4722 0.026 Uiso 1 1 calc R .
C19 C 0.2137(8) 0.7205(4) 0.7115(5) 0.042(3) Uani 1 1 d . U
H19 H 0.1610 0.7389 0.6849 0.051 Uiso 1 1 calc R .
C50 C 0.4390(8) 0.5217(4) 0.1751(6) 0.035(3) Uani 1 1 d . U
C7 C -0.1949(7) 0.4936(3) 0.3992(5) 0.028(2) Uani 1 1 d . U
H7 H -0.2289 0.4825 0.4450 0.033 Uiso 1 1 calc R .
C26 C 0.2200(7) 0.7555(3) 0.5402(5) 0.027(3) Uani 1 1 d . U
C70 C 0.2622(8) 0.6123(5) 0.2682(6) 0.029(3) Uani 1 1 d . .
C21 C 0.0309(7) 0.6536(3) 0.2237(5) 0.023(2) Uani 1 1 d . U
H21 H 0.0689 0.6303 0.1918 0.027 Uiso 1 1 calc R .
C38 C 0.3621(8) 0.3963(3) 0.3052(6) 0.040(3) Uani 1 1 d . U
H38 H 0.3764 0.4092 0.3560 0.048 Uiso 1 1 calc R .
C59 C 0.6074(9) 0.7025(4) 0.1752(6) 0.044(3) Uani 1 1 d . U
H59 H 0.6112 0.7112 0.1215 0.053 Uiso 1 1 calc R .
C41 C 0.4820(7) 0.5671(3) 0.3504(5) 0.025(2) Uani 1 1 d . .
H41A H 0.4203 0.5837 0.3730 0.030 Uiso 1 1 calc R .
H41B H 0.4948 0.5839 0.2994 0.030 Uiso 1 1 calc R .
C30 C 0.0819(8) 0.8042(3) 0.4813(6) 0.040(3) Uani 1 1 d . U
H30 H 0.0192 0.8047 0.4528 0.048 Uiso 1 1 calc R .
C25 C -0.0404(7) 0.6762(3) 0.3474(5) 0.026(2) Uani 1 1 d . U
H25 H -0.0537 0.6679 0.4002 0.031 Uiso 1 1 calc R .
C33 C 0.3537(8) 0.4310(3) 0.2438(5) 0.031(3) Uani 1 1 d . U
C47 C 0.8754(8) 0.6834(4) 0.5608(5) 0.033(3) Uani 1 1 d . U
H47 H 0.9361 0.6912 0.5894 0.040 Uiso 1 1 calc R .
C22 C -0.0089(7) 0.6994(3) 0.1920(5) 0.032(3) Uani 1 1 d . U
H22 H 0.0000 0.7070 0.1383 0.038 Uiso 1 1 calc R .
C8 C -0.1055(7) 0.5225(3) 0.4050(5) 0.027(2) Uani 1 1 d . U
H8 H -0.0786 0.5312 0.4549 0.032 Uiso 1 1 calc R .
C57 C 0.6811(7) 0.6638(4) 0.2891(5) 0.032(3) Uani 1 1 d . U
H57 H 0.7367 0.6465 0.3142 0.038 Uiso 1 1 calc R .
C72 C 0.4649(8) 0.7438(5) 0.4767(6) 0.035(3) Uani 1 1 d . .
C31 C 0.1276(7) 0.7569(4) 0.4999(5) 0.029(3) Uani 1 1 d . U
H31 H 0.0953 0.7252 0.4848 0.035 Uiso 1 1 calc R .
C4 C -0.0980(8) 0.5275(4) 0.2661(5) 0.045(3) Uani 1 1 d . U
H4 H -0.0660 0.5397 0.2200 0.054 Uiso 1 1 calc R .
C60 C 0.5212(8) 0.7145(4) 0.2160(5) 0.036(3) Uani 1 1 d . U
H60 H 0.4665 0.7325 0.1911 0.043 Uiso 1 1 calc R .
C37 C 0.3503(9) 0.3436(3) 0.2940(6) 0.041(3) Uani 1 1 d . U
H37 H 0.3572 0.3204 0.3369 0.049 Uiso 1 1 calc R .
C6 C -0.2344(8) 0.4808(4) 0.3274(5) 0.034(3) Uani 1 1 d . U
H6 H -0.2944 0.4599 0.3237 0.040 Uiso 1 1 calc R .
C16 C 0.3669(9) 0.6676(4) 0.7890(5) 0.044(3) Uani 1 1 d . U
H16 H 0.4204 0.6498 0.8159 0.053 Uiso 1 1 calc R .
C58 C 0.6893(9) 0.6780(4) 0.2111(5) 0.045(3) Uani 1 1 d . U
H58 H 0.7503 0.6709 0.1831 0.054 Uiso 1 1 calc R .
C27 C 0.2667(8) 0.8021(3) 0.5617(6) 0.037(3) Uani 1 1 d . U
H27 H 0.3307 0.8020 0.5884 0.045 Uiso 1 1 calc R .
O74 O 0.1719(5) 0.4784(2) 0.3517(4) 0.0357(18) Uani 1 1 d . .
C3 C -0.0550(7) 0.5391(3) 0.3382(5) 0.025(2) Uani 1 1 d . U
C29 C 0.1271(9) 0.8505(4) 0.5041(6) 0.045(3) Uani 1 1 d . U
H29 H 0.0954 0.8829 0.4926 0.054 Uiso 1 1 calc R .
C28 C 0.2187(9) 0.8486(4) 0.5437(6) 0.048(3) Uani 1 1 d . U
H28 H 0.2501 0.8804 0.5593 0.057 Uiso 1 1 calc R .
C18 C 0.2151(9) 0.7197(5) 0.7922(5) 0.050(3) Uani 1 1 d . U
H18 H 0.1640 0.7379 0.8206 0.060 Uiso 1 1 calc R .
C34 C 0.3316(10) 0.4116(4) 0.1709(6) 0.055(3) Uani 1 1 d . U
H34 H 0.3247 0.4346 0.1279 0.066 Uiso 1 1 calc R .
C64 C 0.0622(11) 0.4062(6) 0.2385(7) 0.072(4) Uani 1 1 d . .
H64A H 0.0577 0.4446 0.2342 0.086 Uiso 1 1 calc R .
H64B H 0.1288 0.3975 0.2633 0.086 Uiso 1 1 calc R .
C35 C 0.3194(12) 0.3588(4) 0.1607(7) 0.069(4) Uani 1 1 d . U
H35 H 0.3043 0.3457 0.1102 0.083 Uiso 1 1 calc R .
O73 O 0.2373(5) 0.5130(3) 0.3979(4) 0.0373(18) Uani 1 1 d . .
C5 C -0.1872(8) 0.4983(4) 0.2610(6) 0.050(3) Uani 1 1 d . U
H5 H -0.2159 0.4903 0.2114 0.060 Uiso 1 1 calc R .
C36 C 0.3287(10) 0.3244(4) 0.2216(6) 0.051(3) Uani 1 1 d . U
H36 H 0.3202 0.2880 0.2136 0.062 Uiso 1 1 calc R .
C17 C 0.2911(8) 0.6926(4) 0.8311(6) 0.047(3) Uani 1 1 d . U
H17 H 0.2914 0.6910 0.8864 0.056 Uiso 1 1 calc R .
C55 C 0.4178(10) 0.5649(5) 0.1331(7) 0.068(4) Uani 1 1 d . U
H55 H 0.3581 0.5842 0.1461 0.081 Uiso 1 1 calc R .
C54 C 0.4772(12) 0.5826(6) 0.0724(8) 0.091(5) Uani 1 1 d . U
H54 H 0.4577 0.6125 0.0432 0.109 Uiso 1 1 calc R .
C51 C 0.5260(9) 0.4932(6) 0.1548(7) 0.076(4) Uani 1 1 d . U
H51 H 0.5423 0.4619 0.1817 0.091 Uiso 1 1 calc R .
C53 C 0.5638(11) 0.5563(6) 0.0559(9) 0.084(5) Uani 1 1 d . U
H53 H 0.6086 0.5690 0.0168 0.101 Uiso 1 1 calc R .
C52 C 0.5882(11) 0.5107(7) 0.0955(8) 0.099(5) Uani 1 1 d . U
H52 H 0.6478 0.4916 0.0818 0.119 Uiso 1 1 calc R .
Cl73 Cl 0.8633(5) 0.4931(3) 0.0558(3) 0.152(2) Uani 1 1 d . .
Cl74 Cl 0.8380(4) 0.6059(3) 0.0491(3) 0.155(3) Uani 1 1 d . .
C1 C 0.895(2) 0.5471(7) 0.0156(15) 0.164(10) Uani 1 1 d . .
H1A H 0.8791 0.5440 -0.0407 0.197 Uiso 1 1 calc R .
H1B H 0.9699 0.5509 0.0209 0.197 Uiso 1 1 calc R .

loop_
_atom_site_aniso_label
_atom_site_aniso_U_11
_atom_site_aniso_U_22
_atom_site_aniso_U_33
_atom_site_aniso_U_23
_atom_site_aniso_U_13
_atom_site_aniso_U_12
Ir1 0.0224(3) 0.0206(3) 0.0259(3) -0.00064(17) 0.0028(2) -0.00065(19)
Ir2 0.0237(3) 0.0231(3) 0.0218(3) 0.00104(17) -0.0004(2) -0.00006(19)
P9 0.0248(17) 0.0252(14) 0.0204(13) 0.0032(10) -0.0018(12) -0.0016(12)
P13 0.0243(17) 0.0231(13) 0.0235(13) -0.0022(11) 0.0001(12) 0.0007(12)
Cl32 0.0354(17) 0.0348(14) 0.0419(15) 0.0042(12) 0.0028(13) 0.0035(12)
P39 0.0268(17) 0.0239(14) 0.0276(14) -0.0029(11) 0.0016(12) 0.0003(12)
P43 0.0214(17) 0.0220(13) 0.0281(14) -0.0022(11) 0.0013(12) 0.0002(12)
Cl62 0.068(2) 0.0464(16) 0.0451(16) -0.0084(13) -0.0012(15) 0.0087(16)
Cl65 0.064(3) 0.132(4) 0.108(3) 0.059(3) 0.018(2) 0.010(2)
Cl63 0.149(5) 0.176(5) 0.072(3) -0.040(3) -0.001(3) -0.028(4)
O69 0.027(5) 0.049(5) 0.064(5) 0.004(5) -0.004(4) 0.003(4)
C61 0.024(7) 0.023(5) 0.033(6) -0.005(4) -0.004(5) 0.001(5)
C14 0.027(7) 0.027(5) 0.030(6) 0.000(5) 0.002(5) 0.004(5)
C48 0.022(7) 0.039(6) 0.038(6) -0.016(5) 0.009(6) -0.009(6)
C44 0.020(6) 0.025(6) 0.025(5) -0.006(4) 0.002(5) -0.002(5)
C12 0.021(6) 0.026(5) 0.017(5) 0.001(4) 0.005(4) 0.003(5)
C11 0.025(7) 0.020(5) 0.025(5) 0.001(4) 0.006(5) 0.002(5)
C46 0.034(7) 0.030(6) 0.024(5) 0.006(5) -0.001(5) 0.005(5)
C56 0.022(7) 0.035(6) 0.039(6) -0.004(5) 0.001(6) -0.003(5)
C45 0.029(7) 0.027(6) 0.026(5) -0.003(5) 0.003(5) 0.004(5)
C20 0.019(6) 0.021(5) 0.028(6) -0.001(4) -0.006(5) -0.003(5)
O71 0.041(5) 0.041(5) 0.041(4) -0.012(4) 0.000(4) -0.002(4)
C49 0.022(7) 0.029(6) 0.034(6) -0.010(5) 0.000(5) 0.000(5)
C42 0.019(6) 0.029(6) 0.026(5) -0.009(4) 0.000(5) 0.001(5)
C24 0.027(7) 0.030(6) 0.029(6) 0.002(5) 0.000(5) 0.001(5)
C40 0.005(6) 0.020(5) 0.035(6) 0.000(4) -0.004(4) 0.000(4)
C15 0.036(7) 0.036(6) 0.030(6) -0.003(5) 0.002(5) 0.003(5)
C23 0.026(7) 0.038(6) 0.042(7) 0.008(5) 0.002(5) 0.005(5)
C10 0.019(6) 0.024(5) 0.022(5) 0.001(4) 0.005(4) 0.002(5)
C19 0.034(7) 0.062(7) 0.031(6) 0.002(5) -0.002(5) 0.020(6)
C50 0.028(7) 0.046(7) 0.032(6) -0.003(5) 0.006(5) -0.010(6)
C7 0.032(7) 0.019(5) 0.033(6) 0.007(4) 0.002(5) 0.000(5)
C26 0.024(7) 0.032(6) 0.025(5) -0.005(4) 0.004(5) 0.009(5)
C70 0.022(7) 0.039(7) 0.026(6) 0.006(5) 0.006(5) 0.004(6)
C21 0.014(6) 0.031(6) 0.024(5) -0.003(4) 0.001(4) -0.007(5)
C38 0.049(8) 0.031(6) 0.039(6) -0.008(5) 0.010(6) -0.005(5)
C59 0.067(9) 0.041(7) 0.025(6) 0.001(5) 0.004(7) -0.027(6)
C41 0.029(7) 0.021(5) 0.025(5) 0.002(4) -0.005(5) -0.001(5)
C30 0.039(8) 0.040(7) 0.041(6) -0.004(5) 0.001(6) 0.004(6)
C25 0.025(6) 0.027(6) 0.024(5) 0.006(4) -0.002(5) 0.004(5)
C33 0.030(7) 0.022(5) 0.042(6) -0.002(5) 0.000(5) 0.000(5)
C47 0.027(7) 0.047(7) 0.026(6) -0.011(5) 0.002(5) 0.000(6)
C22 0.029(7) 0.034(6) 0.032(6) 0.011(5) -0.002(5) -0.005(5)
C8 0.028(7) 0.023(5) 0.030(6) 0.003(4) -0.003(5) -0.002(5)
C57 0.019(6) 0.040(6) 0.035(6) -0.010(5) -0.002(5) 0.000(5)
C72 0.032(8) 0.036(7) 0.036(6) 0.009(5) 0.008(5) 0.024(6)
C31 0.024(7) 0.032(6) 0.033(6) -0.002(5) 0.003(5) 0.003(5)
C4 0.045(8) 0.063(7) 0.029(6) 0.012(5) -0.007(6) -0.034(7)
C60 0.044(8) 0.031(6) 0.033(6) -0.003(5) -0.012(6) -0.001(5)
C37 0.057(8) 0.024(6) 0.042(7) -0.001(5) 0.009(6) 0.003(5)
C6 0.021(7) 0.032(6) 0.047(7) 0.009(5) -0.004(6) -0.002(5)
C16 0.048(8) 0.051(7) 0.033(7) 0.001(5) -0.011(6) 0.000(6)
C58 0.044(8) 0.062(8) 0.030(6) -0.001(6) 0.007(6) -0.010(6)
C27 0.040(7) 0.034(6) 0.038(6) -0.006(5) -0.002(5) 0.004(6)
O74 0.040(5) 0.025(4) 0.042(4) 0.006(3) 0.004(4) -0.005(3)
C3 0.022(6) 0.025(5) 0.028(6) 0.005(4) -0.006(5) 0.002(5)
C29 0.055(9) 0.036(7) 0.044(7) -0.007(5) 0.002(6) 0.020(6)
C28 0.063(9) 0.031(7) 0.049(7) -0.007(5) -0.009(7) 0.005(6)
C18 0.040(8) 0.083(9) 0.026(6) -0.004(6) 0.004(6) 0.013(7)
C34 0.082(10) 0.034(7) 0.049(7) -0.005(6) -0.028(7) 0.011(6)
C64 0.087(12) 0.082(10) 0.047(8) 0.004(7) -0.002(7) -0.015(9)
C35 0.111(12) 0.039(8) 0.058(8) -0.016(6) -0.041(8) 0.004(7)
O73 0.037(5) 0.049(4) 0.025(4) -0.005(3) -0.005(3) 0.000(4)
C5 0.047(8) 0.067(8) 0.037(7) -0.004(6) -0.015(6) -0.026(7)
C36 0.056(9) 0.030(6) 0.068(8) -0.018(6) -0.014(7) -0.002(6)
C17 0.052(9) 0.067(8) 0.021(6) -0.009(6) 0.005(6) -0.018(7)
C55 0.078(10) 0.075(9) 0.050(8) 0.022(7) 0.023(7) 0.022(8)
C54 0.117(14) 0.074(10) 0.082(10) 0.031(8) 0.035(10) 0.011(9)
C51 0.061(10) 0.121(12) 0.045(7) 0.009(8) 0.009(7) 0.000(9)
C53 0.063(11) 0.125(13) 0.065(9) 0.016(9) 0.021(8) -0.041(10)
C52 0.056(10) 0.164(16) 0.078(10) 0.014(11) 0.015(9) -0.002(11)
Cl73 0.147(5) 0.209(7) 0.099(4) -0.043(4) 0.029(3) -0.009(5)
Cl74 0.136(5) 0.203(6) 0.126(4) -0.089(4) 0.050(4) -0.057(4)
C1 0.22(3) 0.080(14) 0.19(2) -0.034(15) 0.07(2) 0.016(15)

loop_
_atom_type_symbol
_atom_type_description
_atom_type_scat_dispersion_real
_atom_type_scat_dispersion_imag
_atom_type_scat_source
C C 0.0181 0.0091 'International Tables Vol C Tables 4.2.6.8 and 6.1.1.4'
H H 0.0000 0.0000 'International Tables Vol C Tables 4.2.6.8 and 6.1.1.4'
Cl Cl 0.3639 0.7018 'International Tables Vol C Tables 4.2.6.8 and 6.1.1.4'
Ir Ir -4.7710 6.5667 'International Tables Vol C Tables 4.2.6.8 and 6.1.1.4'
O O 0.0492 0.0322 'International Tables Vol C Tables 4.2.6.8 and 6.1.1.4'
P P 0.2955 0.4335 'International Tables Vol C Tables 4.2.6.8 and 6.1.1.4'

loop_
_geom_angle_atom_site_label_1
_geom_angle_atom_site_label_2
_geom_angle_atom_site_label_3
_geom_angle
P13 Ir1 Cl32 86.22(8)
P43 Ir1 P13 172.44(9)
P43 Ir1 Cl32 89.20(8)
C72 Ir1 P13 94.5(3)
C72 Ir1 Cl32 172.6(4)
C72 Ir1 P43 90.8(3)
P9 Ir2 P39 170.13(8)
P9 Ir2 Cl62 95.76(10)
P39 Ir2 Cl62 92.82(9)
C70 Ir2 P9 89.9(3)
C70 Ir2 P39 94.4(3)
C70 Ir2 Cl62 93.9(3)
C70 Ir2 O74 158.7(3)
C70 Ir2 O73 117.3(4)
O74 Ir2 P9 84.96(19)
O74 Ir2 P39 87.9(2)
O74 Ir2 Cl62 107.2(2)
O74 Ir2 O73 41.9(3)
O73 Ir2 P9 86.51(19)
O73 Ir2 P39 83.62(19)
O73 Ir2 Cl62 148.8(2)
C20 P9 Ir2 117.6(3)
C10 P9 Ir2 108.1(3)
C10 P9 C20 104.6(4)
C3 P9 Ir2 116.5(3)
C3 P9 C20 103.1(4)
C3 P9 C10 105.6(4)
C14 P13 Ir1 116.7(3)
C14 P13 C26 102.5(4)
C12 P13 Ir1 111.3(3)
C12 P13 C14 102.8(4)
C12 P13 C26 104.0(4)
C26 P13 Ir1 117.7(3)
C40 P39 Ir2 110.3(3)
C50 P39 Ir2 119.7(3)
C50 P39 C40 101.9(5)
C50 P39 C33 103.5(4)
C33 P39 Ir2 113.5(3)
C33 P39 C40 106.8(4)
C44 P43 Ir1 113.0(3)
C44 P43 C56 103.8(4)
C44 P43 C42 106.6(4)
C56 P43 Ir1 118.1(3)
C56 P43 C42 99.9(4)
C42 P43 Ir1 113.9(3)
C56 C61 H61 119.9
C60 C61 H61 119.9
C60 C61 C56 120.2(9)
C15 C14 P13 119.5(6)
C19 C14 P13 120.6(7)
C19 C14 C15 119.9(9)
C49 C48 H48 119.8
C47 C48 H48 119.8
C47 C48 C49 120.5(9)
C45 C44 P43 122.1(7)
C45 C44 C49 118.9(9)
C49 C44 P43 118.8(7)
P13 C12 H12A 108.6
P13 C12 H12B 108.6
H12A C12 H12B 107.6
C11 C12 P13 114.7(6)
C11 C12 H12A 108.6
C11 C12 H12B 108.6
C12 C11 H11A 109.4
C12 C11 H11B 109.4
C12 C11 C10 111.0(7)
H11A C11 H11B 108.0
C10 C11 H11A 109.4
C10 C11 H11B 109.4
C45 C46 H46 119.3
C47 C46 H46 119.3
C47 C46 C45 121.4(9)
C61 C56 P43 120.6(7)
C57 C56 P43 120.0(7)
C57 C56 C61 118.9(9)
C44 C45 H45 119.9
C46 C45 C44 120.1(9)
C46 C45 H45 119.9
C21 C20 P9 120.4(6)
C21 C20 C25 119.1(8)
C25 C20 P9 120.3(6)
C48 C49 C44 120.2(9)
C48 C49 H49 119.9
C44 C49 H49 119.9
P43 C42 H42A 110.0
P43 C42 H42B 110.0
H42A C42 H42B 108.4
C41 C42 P43 108.5(6)
C41 C42 H42A 110.0
C41 C42 H42B 110.0
C23 C24 H24 119.9
C23 C24 C25 120.1(9)
C25 C24 H24 119.9
P39 C40 H40A 109.4
P39 C40 H40B 109.4
H40A C40 H40B 108.0
C41 C40 P39 111.0(6)
C41 C40 H40A 109.4
C41 C40 H40B 109.4
C14 C15 H15 120.5
C14 C15 C16 119.0(9)
C16 C15 H15 120.5
C24 C23 H23 119.9
C24 C23 C22 120.2(9)
C22 C23 H23 119.9
P9 C10 H10A 109.2
P9 C10 H10B 109.2
C11 C10 P9 112.2(6)
C11 C10 H10A 109.2
C11 C10 H10B 109.2
H10A C10 H10B 107.9
C14 C19 H19 119.7
C18 C19 C14 120.7(10)
C18 C19 H19 119.7
C55 C50 P39 124.3(8)
C55 C50 C51 117.5(10)
C51 C50 P39 118.1(8)
C8 C7 H7 119.9
C6 C7 H7 119.9
C6 C7 C8 120.3(9)
C31 C26 P13 121.3(7)
C31 C26 C27 119.3(9)
C27 C26 P13 119.3(7)
O69 C70 Ir2 178.1(10)
C20 C21 H21 119.9
C20 C21 C22 120.2(8)
C22 C21 H21 119.9
C33 C38 H38 119.4
C37 C38 H38 119.4
C37 C38 C33 121.2(9)
C60 C59 H59 119.7
C60 C59 C58 120.7(10)
C58 C59 H59 119.7
C42 C41 H41A 108.7
C42 C41 H41B 108.7
C40 C41 C42 114.3(7)
C40 C41 H41A 108.7
C40 C41 H41B 108.7
H41A C41 H41B 107.6
C31 C30 H30 119.9
C29 C30 H30 119.9
C29 C30 C31 120.2(10)
C20 C25 H25 119.8
C24 C25 C20 120.5(8)
C24 C25 H25 119.8
C38 C33 P39 121.4(7)
C34 C33 P39 120.2(7)
C34 C33 C38 118.4(9)
C48 C47 H47 120.5
C46 C47 C48 118.9(10)
C46 C47 H47 120.5
C23 C22 C21 119.7(8)
C23 C22 H22 120.2
C21 C22 H22 120.2
C7 C8 H8 119.8
C7 C8 C3 120.4(8)
C3 C8 H8 119.8
C56 C57 H57 119.6
C56 C57 C58 120.8(10)
C58 C57 H57 119.6
O71 C72 Ir1 178.3(11)
C26 C31 C30 120.5(9)
C26 C31 H31 119.8
C30 C31 H31 119.8
C3 C4 H4 119.8
C5 C4 H4 119.8
C5 C4 C3 120.5(9)
C61 C60 H60 119.8
C59 C60 C61 120.5(10)
C59 C60 H60 119.8
C38 C37 H37 119.8
C36 C37 C38 120.3(10)
C36 C37 H37 119.8
C7 C6 H6 120.0
C7 C6 C5 120.0(9)
C5 C6 H6 120.0
C15 C16 H16 119.4
C17 C16 C15 121.1(10)
C17 C16 H16 119.4
C59 C58 C57 119.0(10)
C59 C58 H58 120.5
C57 C58 H58 120.5
C26 C27 H27 120.5
C28 C27 C26 119.0(10)
C28 C27 H27 120.5
O73 O74 Ir2 69.4(3)
C8 C3 P9 122.6(7)
C4 C3 P9 118.6(6)
C4 C3 C8 118.6(9)
C30 C29 H29 120.6
C28 C29 C30 118.7(10)
C28 C29 H29 120.6
C27 C28 H28 118.9
C29 C28 C27 122.2(10)
C29 C28 H28 118.9
C19 C18 H18 120.1
C17 C18 C19 119.8(10)
C17 C18 H18 120.1
C33 C34 H34 120.1
C35 C34 C33 119.7(10)
C35 C34 H34 120.1
Cl65 C64 H64A 109.2
Cl65 C64 H64B 109.2
Cl63 C64 Cl65 112.0(8)
Cl63 C64 H64A 109.2
Cl63 C64 H64B 109.2
H64A C64 H64B 107.9
C34 C35 H35 119.1
C36 C35 C34 121.8(10)
C36 C35 H35 119.1
O74 O73 Ir2 68.8(3)
C4 C5 H5 119.9
C6 C5 C4 120.2(9)
C6 C5 H5 119.9
C37 C36 C35 118.6(10)
C37 C36 H36 120.7
C35 C36 H36 120.7
C16 C17 H17 120.2
C18 C17 C16 119.5(9)
C18 C17 H17 120.2
C50 C55 H55 118.0
C50 C55 C54 124.1(12)
C54 C55 H55 118.0
C55 C54 H54 121.0
C53 C54 C55 117.9(13)
C53 C54 H54 121.0
C50 C51 H51 120.2
C52 C51 C50 119.6(13)
C52 C51 H51 120.2
C54 C53 H53 119.7
C54 C53 C52 120.6(13)
C52 C53 H53 119.7
C51 C52 C53 120.1(14)
C51 C52 H52 119.9
C53 C52 H52 119.9
Cl73 C1 Cl74 119.2(14)
Cl73 C1 H1A 107.5
Cl73 C1 H1B 107.5
Cl74 C1 H1A 107.5
Cl74 C1 H1B 107.5
H1A C1 H1B 107.0

loop_
_geom_bond_atom_site_label_1
_geom_bond_atom_site_label_2
_geom_bond_distance
Ir1 P13 2.322(2)
Ir1 Cl32 2.370(2)
Ir1 P43 2.317(2)
Ir1 C72 1.854(13)
Ir2 P9 2.362(2)
Ir2 P39 2.370(3)
Ir2 Cl62 2.392(3)
Ir2 C70 1.932(12)
Ir2 O74 2.040(6)
Ir2 O73 2.048(6)
P9 C20 1.829(9)
P9 C10 1.824(9)
P9 C3 1.822(9)
P13 C14 1.823(9)
P13 C12 1.821(9)
P13 C26 1.834(9)
P39 C40 1.823(9)
P39 C50 1.798(9)
P39 C33 1.817(9)
P43 C44 1.816(10)
P43 C56 1.823(10)
P43 C42 1.825(9)
Cl65 C64 1.731(13)
Cl63 C64 1.688(13)
O69 C70 1.033(11)
C61 H61 0.9500
C61 C56 1.389(10)
C61 C60 1.382(10)
C14 C15 1.387(10)
C14 C19 1.386(10)
C48 H48 0.9500
C48 C49 1.391(10)
C48 C47 1.388(10)
C44 C45 1.388(10)
C44 C49 1.397(10)
C12 H12A 0.9900
C12 H12B 0.9900
C12 C11 1.522(12)
C11 H11A 0.9900
C11 H11B 0.9900
C11 C10 1.545(13)
C46 H46 0.9500
C46 C45 1.383(10)
C46 C47 1.376(10)
C56 C57 1.386(10)
C45 H45 0.9500
C20 C21 1.386(9)
C20 C25 1.392(9)
O71 C72 1.069(11)
C49 H49 0.9500
C42 H42A 0.9900
C42 H42B 0.9900
C42 C41 1.532(13)
C24 H24 0.9500
C24 C23 1.370(10)
C24 C25 1.386(10)
C40 H40A 0.9900
C40 H40B 0.9900
C40 C41 1.515(12)
C15 H15 0.9500
C15 C16 1.390(10)
C23 H23 0.9500
C23 C22 1.390(10)
C10 H10A 0.9900
C10 H10B 0.9900
C19 H19 0.9500
C19 C18 1.385(10)
C50 C55 1.347(11)
C50 C51 1.395(11)
C7 H7 0.9500
C7 C8 1.384(10)
C7 C6 1.373(10)
C26 C31 1.386(10)
C26 C27 1.390(10)
C21 H21 0.9500
C21 C22 1.395(10)
C38 H38 0.9500
C38 C33 1.384(10)
C38 C37 1.372(10)
C59 H59 0.9500
C59 C60 1.363(11)
C59 C58 1.382(11)
C41 H41A 0.9900
C41 H41B 0.9900
C30 H30 0.9500
C30 C31 1.388(10)
C30 C29 1.381(11)
C25 H25 0.9500
C33 C34 1.375(10)
C47 H47 0.9500
C22 H22 0.9500
C8 H8 0.9500
C8 C3 1.393(10)
C57 H57 0.9500
C57 C58 1.392(10)
C31 H31 0.9500
C4 H4 0.9500
C4 C3 1.388(10)
C4 C5 1.385(10)
C60 H60 0.9500
C37 H37 0.9500
C37 C36 1.366(10)
C6 H6 0.9500
C6 C5 1.374(10)
C16 H16 0.9500
C16 C17 1.385(11)
C58 H58 0.9500
C27 H27 0.9500
C27 C28 1.381(10)
O74 O73 1.461(9)
C29 H29 0.9500
C29 C28 1.371(11)
C28 H28 0.9500
C18 H18 0.9500
C18 C17 1.381(11)
C34 H34 0.9500
C34 C35 1.374(11)
C64 H64A 0.9900
C64 H64B 0.9900
C35 H35 0.9500
C35 C36 1.372(11)
C5 H5 0.9500
C36 H36 0.9500
C17 H17 0.9500
C55 H55 0.9500
C55 C54 1.380(11)
C54 H54 0.9500
C54 C53 1.347(12)
C51 H51 0.9500
C51 C52 1.381(12)
C53 H53 0.9500
C53 C52 1.387(12)
C52 H52 0.9500
Cl73 C1 1.60(2)
Cl74 C1 1.775(18)
C1 H1A 0.9900
C1 H1B 0.9900

loop_
_geom_torsion_atom_site_label_1
_geom_torsion_atom_site_label_2
_geom_torsion_atom_site_label_3
_geom_torsion_atom_site_label_4
_geom_torsion
Ir1 P13 C14 C15 -22.0(9)
Ir1 P13 C14 C19 159.8(7)
Ir1 P13 C12 C11 -45.9(7)
Ir1 P13 C26 C31 111.0(7)
Ir1 P13 C26 C27 -67.3(8)
Ir1 P43 C44 C45 104.2(7)
Ir1 P43 C44 C49 -70.9(7)
Ir1 P43 C56 C61 -15.6(9)
Ir1 P43 C56 C57 172.8(7)
Ir1 P43 C42 C41 64.9(6)
Ir2 P9 C20 C21 32.7(9)
Ir2 P9 C20 C25 -151.6(7)
Ir2 P9 C10 C11 57.2(7)
Ir2 P9 C3 C8 117.8(7)
Ir2 P9 C3 C4 -67.1(9)
Ir2 P39 C40 C41 -60.1(7)
Ir2 P39 C50 C55 9.2(12)
Ir2 P39 C50 C51 -174.6(8)
Ir2 P39 C33 C38 -88.6(9)
Ir2 P39 C33 C34 89.4(9)
P9 C20 C21 C22 175.7(7)
P9 C20 C25 C24 -178.0(7)
P13 C14 C15 C16 -177.8(8)
P13 C14 C19 C18 177.6(9)
P13 C12 C11 C10 -172.9(6)
P13 C26 C31 C30 -178.5(7)
P13 C26 C27 C28 179.6(8)
P39 C40 C41 C42 -168.8(6)
P39 C50 C55 C54 175.4(12)
P39 C50 C51 C52 -174.2(11)
P39 C33 C34 C35 -178.6(10)
P43 C44 C45 C46 -173.8(7)
P43 C44 C49 C48 174.6(7)
P43 C56 C57 C58 170.9(8)
P43 C42 C41 C40 -170.0(6)
C61 C56 C57 C58 -0.9(15)
C14 P13 C12 C11 -171.6(7)
C14 P13 C26 C31 -119.5(8)
C14 P13 C26 C27 62.2(8)
C14 C15 C16 C17 1.0(16)
C14 C19 C18 C17 -0.6(18)
C44 P43 C56 C61 -141.6(8)
C44 P43 C56 C57 46.8(9)
C44 P43 C42 C41 -169.8(6)
C12 P13 C14 C15 100.1(8)
C12 P13 C14 C19 -78.0(9)
C12 P13 C26 C31 -12.7(8)
C12 P13 C26 C27 169.0(7)
C12 C11 C10 P9 173.7(6)
C56 P43 C44 C45 -126.6(8)
C56 P43 C44 C49 58.3(8)
C56 P43 C42 C41 -62.0(7)
C56 C61 C60 C59 0.7(15)
C56 C57 C58 C59 -0.7(15)
C45 C44 C49 C48 -0.7(13)
C45 C46 C47 C48 1.1(14)
C20 P9 C10 C11 -69.0(7)
C20 P9 C3 C8 -111.7(8)
C20 P9 C3 C4 63.4(9)
C20 C21 C22 C23 1.9(14)
C49 C48 C47 C46 -0.4(14)
C49 C44 C45 C46 1.3(13)
C42 P43 C44 C45 -21.6(8)
C42 P43 C44 C49 163.3(7)
C42 P43 C56 C61 108.4(8)
C42 P43 C56 C57 -63.2(9)
C24 C23 C22 C21 -1.6(15)
C40 P39 C50 C55 -112.6(11)
C40 P39 C50 C51 63.6(10)
C40 P39 C33 C38 33.1(10)
C40 P39 C33 C34 -148.9(9)
C15 C14 C19 C18 -0.5(16)
C15 C16 C17 C18 -2.1(17)
C23 C24 C25 C20 2.7(15)
C10 P9 C20 C21 152.7(7)
C10 P9 C20 C25 -31.6(9)
C10 P9 C3 C8 -2.2(9)
C10 P9 C3 C4 172.9(8)
C19 C14 C15 C16 0.3(15)
C19 C18 C17 C16 1.9(18)
C50 P39 C40 C41 68.0(7)
C50 P39 C33 C38 140.2(9)
C50 P39 C33 C34 -41.9(11)
C50 C55 C54 C53 -2(3)
C50 C51 C52 C53 -1(2)
C7 C8 C3 P9 177.4(7)
C7 C8 C3 C4 2.2(14)
C7 C6 C5 C4 2.0(17)
C26 P13 C14 C15 -152.1(8)
C26 P13 C14 C19 29.8(9)
C26 P13 C12 C11 81.8(7)
C26 C27 C28 C29 -1.1(16)
C21 C20 C25 C24 -2.3(14)
C38 C33 C34 C35 -0.6(19)
C38 C37 C36 C35 0.2(19)
C30 C29 C28 C27 -0.2(16)
C25 C20 C21 C22 0.0(14)
C25 C24 C23 C22 -0.7(15)
C33 P39 C40 C41 176.2(6)
C33 P39 C50 C55 136.6(11)
C33 P39 C50 C51 -47.1(11)
C33 C38 C37 C36 -0.8(18)
C33 C34 C35 C36 0(2)
C47 C48 C49 C44 0.2(13)
C47 C46 C45 C44 -1.5(13)
C8 C7 C6 C5 -2.2(15)
C31 C26 C27 C28 1.3(14)
C31 C30 C29 C28 1.4(15)
C60 C61 C56 P43 -170.8(7)
C60 C61 C56 C57 0.9(14)
C60 C59 C58 C57 2.3(16)
C37 C38 C33 P39 178.9(8)
C37 C38 C33 C34 0.9(17)
C6 C7 C8 C3 0.1(14)
C58 C59 C60 C61 -2.4(16)
C27 C26 C31 C30 -0.2(14)
C3 P9 C20 C21 -97.0(8)
C3 P9 C20 C25 78.6(8)
C3 P9 C10 C11 -177.4(6)
C3 C4 C5 C6 0.4(18)
C29 C30 C31 C26 -1.2(15)
C34 C35 C36 C37 0(2)
C5 C4 C3 P9 -177.8(9)
C5 C4 C3 C8 -2.5(16)
C55 C50 C51 C52 2(2)
C55 C54 C53 C52 4(3)
C54 C53 C52 C51 -3(3)
C51 C50 C55 C54 -1(2)
